data_7711365
loop_
_publ_author_name
'Gauthier, Etienne S.'
'Kaczmarczyk, Dominika'
'Del Fr\'e, Samuel'
'Favereau, Ludovic'
'Caytan, Elsa'
'Cordier, Marie'
'Vanthuyne, Nicolas'
'Williams, J. A. Gareth'
'Srebro-Hooper, Monika'
'Crassous, Jeanne'

_publ_section_title
;
 Helicenic N-heterocyclic carbene copper(I) complex displaying circularly
 polarized blue fluorescence.
;
_journal_name_full 'Dalton transactions (Cambridge, England : 2003)'
_journal_paper_doi 10.1039/d2dt01925f
_journal_year 2022
_chemical_absolute_configuration rm/ad/rmad/syn/unk/.
_chemical_compound_source 'synthesis as described'
_chemical_formula_moiety 'C46 H37 Cl4 Cu N2'
_chemical_formula_sum 'C46 H37 Cl4 Cu N2'
_chemical_formula_weight 823.11
_space_group_crystal_system orthorhombic
_space_group_IT_number 19
_space_group_name_Hall 'P 2ac 2ab'
_space_group_name_H-M_alt 'P 21 21 21'
_atom_sites_solution_hydrogens geom
_atom_sites_solution_primary dual
_atom_sites_solution_secondary difmap
_audit_update_record
;
2021-06-18 deposited with the CCDC.	2022-09-19 downloaded from the CCDC.
;
_cell_angle_alpha 90
_cell_angle_beta 90
_cell_angle_gamma 90
_cell_formula_units_Z 4
_cell_length_a 12.8155(5)
_cell_length_b 14.8725(7)
_cell_length_c 20.4489(9)
_cell_measurement_reflns_used 9873
_cell_measurement_temperature 150
_cell_measurement_theta_max 27.4931
_cell_measurement_theta_min 2.3222
_cell_measurement_wavelength 0.710730
_cell_volume 3897.5(3)
_computing_cell_refinement 'APEX3 (Bruker, 2015)'
_computing_data_collection 'SAINT (Bruker, 2014)'
_computing_data_reduction 'SAINT (Bruker, 2014)'
_computing_molecular_graphics 'PLATON, A.L.Spek, Acta Cryst. 2009, D65, 148-155'
_computing_publication_material 'CRYSCALC (T. Roisnel, local program, ver. 2020)'
_computing_structure_refinement 'SHELXL-2018_3 (Sheldrick, 2018)'
_computing_structure_solution 'SHELXT (G. Sheldrick, 2015)'
_diffrn_ambient_temperature 150
_diffrn_detector '(CMOS) PHOTON 100'
_diffrn_detector_area_resol_mean 10.4167
_diffrn_measured_fraction_theta_full 0.998
_diffrn_measured_fraction_theta_max 0.998
_diffrn_measurement_device_type 'D8 VENTURE Bruker AXS'
_diffrn_measurement_method 'rotation images'
_diffrn_orient_matrix_UB_11 -0.0224163
_diffrn_orient_matrix_UB_12 0.0077896
_diffrn_orient_matrix_UB_13 0.0464972
_diffrn_orient_matrix_UB_21 0.0300229
_diffrn_orient_matrix_UB_22 -0.0601846
_diffrn_orient_matrix_UB_23 0.0110182
_diffrn_orient_matrix_UB_31 0.0684465
_diffrn_orient_matrix_UB_32 0.0289501
_diffrn_orient_matrix_UB_33 0.0103949
_diffrn_radiation_monochromator 'multilayer monochromator'
_diffrn_radiation_probe x-ray
_diffrn_radiation_source 'Incoatec microfocus sealed tube'
_diffrn_radiation_type MoK\a
_diffrn_radiation_wavelength 0.71073
_diffrn_reflns_av_R_equivalents 0.0441
_diffrn_reflns_av_unetI/netI 0.0548
_diffrn_reflns_limit_h_max 15
_diffrn_reflns_limit_h_min -16
_diffrn_reflns_limit_k_max 18
_diffrn_reflns_limit_k_min -19
_diffrn_reflns_limit_l_max 26
_diffrn_reflns_limit_l_min -25
_diffrn_reflns_number 22750
_diffrn_reflns_theta_full 25.242
_diffrn_reflns_theta_max 27.480
_diffrn_reflns_theta_min 2.915
_diffrn_source_current 1.0
_diffrn_source_voltage 50.0
_exptl_absorpt_coefficient_mu 0.871
_exptl_absorpt_correction_T_max 0.878
_exptl_absorpt_correction_T_min 0.682
_exptl_absorpt_correction_type multi-scan
_exptl_absorpt_process_details
;
  [Sheldrick, G.M. (2014). SADABS Bruker AXS Inc., Madison, Wisconsin, USA]
;
_exptl_crystal_colour colourless
_exptl_crystal_density_diffrn 1.403
_exptl_crystal_description block
_exptl_crystal_F_000 1696
_exptl_crystal_size_max 0.360
_exptl_crystal_size_mid 0.320
_exptl_crystal_size_min 0.150
_refine_diff_density_max 1.722
_refine_diff_density_min -0.857
_refine_diff_density_rms 0.094
_refine_ls_abs_structure_details
;
Refined as an inversion twin.
;
_refine_ls_abs_structure_Flack -0.01(2)
_refine_ls_extinction_method none
_refine_ls_goodness_of_fit_ref 1.031
_refine_ls_hydrogen_treatment constr
_refine_ls_matrix_type full
_refine_ls_number_parameters 479
_refine_ls_number_reflns 8905
_refine_ls_number_restraints 0
_refine_ls_restrained_S_all 1.031
_refine_ls_R_factor_all 0.0725
_refine_ls_R_factor_gt 0.0581
_refine_ls_shift/su_max 0.000
_refine_ls_shift/su_mean 0.000
_refine_ls_structure_factor_coef Fsqd
_refine_ls_weighting_details 'w=1/[\s^2^(Fo^2^)+(0.0860P)^2^+5.8813P] where P=(Fo^2^+2Fc^2^)/3'
_refine_ls_weighting_scheme calc
_refine_ls_wR_factor_gt 0.1529
_refine_ls_wR_factor_ref 0.1638
_reflns_Friedel_coverage 0.798
_reflns_Friedel_fraction_full 0.991
_reflns_Friedel_fraction_max 0.989
_reflns_number_gt 7577
_reflns_number_total 8905
_reflns_threshold_expression >2sigma(I)
_cod_data_source_file d2dt01925f2.cif
_cod_data_source_block EGA4081
_cod_database_code 7711365

loop_
_space_group_symop_operation_xyz
'x, y, z'
'-x+1/2, -y, z+1/2'
'x+1/2, -y+1/2, -z'
'-x, y+1/2, -z+1/2'

loop_
_atom_site_label
_atom_site_type_symbol
_atom_site_fract_x
_atom_site_fract_y
_atom_site_fract_z
_atom_site_U_iso_or_equiv
_atom_site_adp_type
_atom_site_occupancy
_atom_site_site_symmetry_order
_atom_site_calc_flag
_atom_site_refinement_flags_posn
_atom_site_refinement_flags_adp
_atom_site_refinement_flags_occupancy
_atom_site_disorder_assembly
_atom_site_disorder_group
Cu1 Cu 0.28755(5) -0.00939(5) 0.18804(3) 0.02310(18) Uani 1 1 d . . . . .
Cl1 Cl 0.12448(11) -0.01140(14) 0.17355(8) 0.0425(4) Uani 1 1 d . . . . .
N1 N 0.4843(3) -0.0116(3) 0.25795(19) 0.0169(8) Uani 1 1 d . . . . .
N2 N 0.5085(3) -0.0153(3) 0.15298(19) 0.0160(8) Uani 1 1 d . . . . .
C1 C 0.4336(4) -0.0108(3) 0.2000(2) 0.0168(9) Uani 1 1 d . . . . .
C2 C 0.5917(4) -0.0165(4) 0.2489(2) 0.0186(10) Uani 1 1 d . . . . .
C3 C 0.6734(4) -0.0215(4) 0.2936(3) 0.0271(12) Uani 1 1 d . . . . .
H3 H 0.661821 -0.019658 0.339514 0.033 Uiso 1 1 calc R U . . .
C4 C 0.7723(5) -0.0294(5) 0.2674(3) 0.0326(14) Uani 1 1 d . . . . .
H4 H 0.830622 -0.032613 0.295998 0.039 Uiso 1 1 calc R U . . .
C5 C 0.7889(5) -0.0329(5) 0.1995(3) 0.0328(13) Uani 1 1 d . . . . .
H5 H 0.858095 -0.038677 0.183346 0.039 Uiso 1 1 calc R U . . .
C6 C 0.7070(5) -0.0281(4) 0.1555(3) 0.0256(11) Uani 1 1 d . . . . .
H6 H 0.718200 -0.030419 0.109603 0.031 Uiso 1 1 calc R U . . .
C7 C 0.6080(4) -0.0198(4) 0.1818(2) 0.0175(10) Uani 1 1 d . . . . .
C8 C 0.4376(4) -0.0072(4) 0.3226(2) 0.0188(10) Uani 1 1 d . . . . .
C9 C 0.4215(5) -0.0873(4) 0.3567(3) 0.0219(12) Uani 1 1 d . . . . .
C10 C 0.3858(5) -0.0801(5) 0.4213(3) 0.0278(13) Uani 1 1 d . . . . .
H10 H 0.374121 -0.133151 0.446172 0.033 Uiso 1 1 calc R U . . .
C11 C 0.3675(5) 0.0027(5) 0.4495(3) 0.0304(13) Uani 1 1 d . . . . .
H11 H 0.344255 0.006159 0.493531 0.037 Uiso 1 1 calc R U . . .
C12 C 0.3827(5) 0.0811(4) 0.4139(3) 0.0273(13) Uani 1 1 d . . . . .
H12 H 0.367947 0.137520 0.433558 0.033 Uiso 1 1 calc R U . . .
C13 C 0.4191(4) 0.0782(4) 0.3498(3) 0.0202(11) Uani 1 1 d . . . . .
C14 C 0.4415(6) -0.1790(4) 0.3269(3) 0.0312(14) Uani 1 1 d . . . . .
H14 H 0.473977 -0.169600 0.282982 0.037 Uiso 1 1 calc R U . . .
C15 C 0.5166(9) -0.2351(6) 0.3677(4) 0.057(3) Uani 1 1 d . . . . .
H15A H 0.583425 -0.203466 0.371562 0.086 Uiso 1 1 calc R U . . .
H15B H 0.527799 -0.293394 0.346431 0.086 Uiso 1 1 calc R U . . .
H15C H 0.487093 -0.244624 0.411359 0.086 Uiso 1 1 calc R U . . .
C16 C 0.3390(8) -0.2283(6) 0.3167(6) 0.069(3) Uani 1 1 d . . . . .
H16A H 0.303898 -0.236052 0.358923 0.103 Uiso 1 1 calc R U . . .
H16B H 0.352788 -0.287453 0.297374 0.103 Uiso 1 1 calc R U . . .
H16C H 0.294329 -0.193377 0.287332 0.103 Uiso 1 1 calc R U . . .
C17 C 0.4367(5) 0.1646(4) 0.3122(3) 0.0270(12) Uani 1 1 d . . . . .
H17 H 0.471641 0.148694 0.270074 0.032 Uiso 1 1 calc R U . . .
C18 C 0.5077(8) 0.2291(6) 0.3485(4) 0.054(2) Uani 1 1 d . . . . .
H18A H 0.478440 0.241738 0.391842 0.081 Uiso 1 1 calc R U . . .
H18B H 0.513617 0.285347 0.323778 0.081 Uiso 1 1 calc R U . . .
H18C H 0.576986 0.202056 0.353405 0.081 Uiso 1 1 calc R U . . .
C19 C 0.3310(7) 0.2106(6) 0.2953(5) 0.052(2) Uani 1 1 d . . . . .
H19A H 0.294577 0.226512 0.335836 0.078 Uiso 1 1 calc R U . . .
H19B H 0.287827 0.169107 0.269778 0.078 Uiso 1 1 calc R U . . .
H19C H 0.344154 0.265143 0.269731 0.078 Uiso 1 1 calc R U . . .
C20 C 0.4875(4) -0.0188(4) 0.0841(2) 0.0175(10) Uani 1 1 d . . . . .
C21 C 0.4115(4) -0.0814(4) 0.0631(3) 0.0213(11) Uani 1 1 d . . . . .
H21 H 0.379822 -0.121806 0.093084 0.026 Uiso 1 1 calc R U . . .
C22 C 0.3850(5) -0.0821(4) -0.0019(3) 0.0245(12) Uani 1 1 d . . . . .
H22 H 0.334297 -0.123919 -0.016760 0.029 Uiso 1 1 calc R U . . .
C23 C 0.4304(4) -0.0231(4) -0.0468(3) 0.0225(12) Uani 1 1 d . . . . .
C24 C 0.5117(4) 0.0363(4) -0.0263(2) 0.0198(11) Uani 1 1 d . . . . .
C25 C 0.5372(4) 0.0370(3) 0.0415(3) 0.0167(10) Uani 1 1 d . . . . .
H25 H 0.589429 0.076918 0.057215 0.020 Uiso 1 1 calc R U . . .
C26 C 0.3908(5) -0.0186(5) -0.1122(3) 0.0299(13) Uani 1 1 d . . . . .
H26 H 0.343193 -0.062857 -0.127448 0.036 Uiso 1 1 calc R U . . .
C27 C 0.4210(5) 0.0479(5) -0.1518(3) 0.0345(15) Uani 1 1 d . . . . .
H27 H 0.388919 0.053625 -0.193514 0.041 Uiso 1 1 calc R U . . .
C28 C 0.5000(5) 0.1106(5) -0.1334(3) 0.0298(14) Uani 1 1 d . . . . .
C29 C 0.5554(4) 0.0999(4) -0.0739(2) 0.0210(11) Uani 1 1 d . . . . .
C30 C 0.5189(6) 0.1866(5) -0.1735(3) 0.0388(17) Uani 1 1 d . . . . .
H30 H 0.485411 0.191112 -0.214776 0.047 Uiso 1 1 calc R U . . .
C31 C 0.5841(5) 0.2528(5) -0.1537(3) 0.0351(16) Uani 1 1 d . . . . .
H31 H 0.587361 0.307801 -0.177266 0.042 Uiso 1 1 calc R U . . .
C32 C 0.6481(5) 0.2398(5) -0.0970(3) 0.0284(13) Uani 1 1 d . . . . .
C33 C 0.6445(4) 0.1581(4) -0.0628(3) 0.0227(12) Uani 1 1 d . . . . .
C34 C 0.7151(5) 0.3102(4) -0.0761(3) 0.0317(13) Uani 1 1 d . . . . .
H34 H 0.714150 0.365999 -0.098665 0.038 Uiso 1 1 calc R U . . .
C35 C 0.7799(5) 0.2992(4) -0.0250(3) 0.0320(13) Uani 1 1 d . . . . .
H35 H 0.814894 0.349390 -0.006500 0.038 Uiso 1 1 calc R U . . .
C36 C 0.7953(5) 0.2109(4) 0.0010(3) 0.0282(12) Uani 1 1 d . . . . .
C37 C 0.7344(4) 0.1381(4) -0.0213(3) 0.0231(12) Uani 1 1 d . . . . .
C38 C 0.8799(5) 0.1967(5) 0.0454(3) 0.0354(15) Uani 1 1 d . . . . .
H38 H 0.914391 0.246965 0.064122 0.043 Uiso 1 1 calc R U . . .
C39 C 0.9115(5) 0.1126(5) 0.0611(3) 0.0351(15) Uani 1 1 d . . . . .
H39 H 0.965998 0.104751 0.092030 0.042 Uiso 1 1 calc R U . . .
C40 C 0.8647(4) 0.0366(4) 0.0323(3) 0.0268(13) Uani 1 1 d . . . . .
C41 C 0.7750(4) 0.0482(4) -0.0094(3) 0.0213(11) Uani 1 1 d . . . . .
C42 C 0.9074(5) -0.0493(5) 0.0412(3) 0.0343(15) Uani 1 1 d . . . . .
H42 H 0.964531 -0.056668 0.070320 0.041 Uiso 1 1 calc R U . . .
C43 C 0.8693(6) -0.1219(5) 0.0096(4) 0.0407(17) Uani 1 1 d . . . . .
H43 H 0.898629 -0.179705 0.016792 0.049 Uiso 1 1 calc R U . . .
C44 C 0.7864(6) -0.1109(4) -0.0336(3) 0.0356(14) Uani 1 1 d . . . . .
H44 H 0.761738 -0.161514 -0.057295 0.043 Uiso 1 1 calc R U . . .
C45 C 0.7393(5) -0.0291(4) -0.0430(3) 0.0262(12) Uani 1 1 d . . . . .
H45 H 0.682167 -0.024257 -0.072366 0.031 Uiso 1 1 calc R U . . .
Cl2 Cl 0.0975(3) 0.7695(4) 0.06254(15) 0.151(2) Uani 1 1 d . . . . .
Cl3 Cl 0.1354(3) 0.6772(2) 0.18529(14) 0.0908(10) Uani 1 1 d . . . . .
Cl4 Cl -0.0676(2) 0.75146(19) 0.15794(12) 0.0664(6) Uani 1 1 d . . . . .
C46 C 0.0675(11) 0.7641(10) 0.1455(5) 0.104(6) Uani 1 1 d . . . . .
H46 H 0.089117 0.822294 0.165883 0.125 Uiso 1 1 calc R U . . .

loop_
_atom_site_aniso_label
_atom_site_aniso_U_11
_atom_site_aniso_U_22
_atom_site_aniso_U_33
_atom_site_aniso_U_23
_atom_site_aniso_U_13
_atom_site_aniso_U_12
Cu1 0.0168(3) 0.0328(4) 0.0196(3) 0.0084(3) -0.0022(3) -0.0006(3)
Cl1 0.0193(6) 0.0641(12) 0.0442(9) 0.0279(9) -0.0051(6) -0.0040(7)
N1 0.0159(19) 0.022(2) 0.0128(18) 0.0017(18) -0.0008(15) -0.0010(18)
N2 0.019(2) 0.017(2) 0.0118(18) 0.0022(16) -0.0026(15) 0.0002(17)
C1 0.019(2) 0.017(2) 0.015(2) 0.005(2) 0.0005(18) 0.0005(19)
C2 0.022(2) 0.021(3) 0.013(2) 0.000(2) -0.0010(19) 0.002(2)
C3 0.025(3) 0.041(3) 0.016(2) 0.000(2) -0.007(2) -0.001(2)
C4 0.020(3) 0.051(4) 0.026(3) -0.002(3) -0.011(2) 0.003(3)
C5 0.019(2) 0.055(4) 0.025(3) -0.003(3) -0.002(2) 0.004(3)
C6 0.022(3) 0.038(3) 0.017(2) 0.000(2) 0.000(2) 0.005(3)
C7 0.017(2) 0.022(2) 0.014(2) 0.003(2) -0.0018(18) 0.0012(19)
C8 0.016(2) 0.028(3) 0.013(2) 0.002(2) 0.0009(17) 0.000(2)
C9 0.023(3) 0.026(3) 0.017(3) 0.006(2) -0.003(2) -0.002(2)
C10 0.030(3) 0.038(3) 0.016(3) 0.006(2) 0.004(2) -0.005(3)
C11 0.030(3) 0.046(4) 0.014(2) 0.000(3) 0.004(2) 0.000(3)
C12 0.030(3) 0.032(3) 0.020(3) -0.003(2) 0.006(2) -0.001(2)
C13 0.019(3) 0.025(3) 0.017(3) -0.001(2) -0.001(2) -0.003(2)
C14 0.046(4) 0.028(3) 0.020(3) 0.005(2) 0.005(3) -0.001(3)
C15 0.098(7) 0.038(4) 0.036(4) 0.002(3) -0.014(4) 0.027(4)
C16 0.070(6) 0.052(5) 0.085(7) -0.029(5) 0.011(6) -0.025(4)
C17 0.036(3) 0.024(3) 0.021(3) -0.001(2) 0.000(3) 0.001(2)
C18 0.083(6) 0.048(5) 0.031(4) 0.001(3) -0.005(4) -0.036(5)
C19 0.048(4) 0.039(4) 0.069(6) 0.015(4) 0.001(4) 0.009(3)
C20 0.020(2) 0.020(2) 0.013(2) -0.0001(19) -0.0026(18) 0.003(2)
C21 0.022(3) 0.023(3) 0.019(2) 0.002(2) -0.001(2) -0.002(2)
C22 0.023(3) 0.027(3) 0.024(3) -0.006(2) -0.008(2) 0.000(2)
C23 0.020(2) 0.034(3) 0.014(2) -0.005(2) -0.0038(19) 0.006(2)
C24 0.021(3) 0.027(3) 0.011(2) -0.001(2) 0.002(2) 0.009(2)
C25 0.015(2) 0.019(3) 0.016(2) -0.0007(19) -0.0009(19) 0.0024(19)
C26 0.025(3) 0.048(4) 0.016(3) -0.006(3) -0.006(2) 0.001(3)
C27 0.033(3) 0.059(4) 0.011(3) 0.000(3) -0.008(2) 0.009(3)
C28 0.027(3) 0.049(4) 0.013(3) 0.004(3) 0.002(2) 0.009(3)
C29 0.023(3) 0.029(3) 0.011(2) 0.004(2) 0.001(2) 0.008(2)
C30 0.036(4) 0.062(5) 0.019(3) 0.015(3) -0.001(3) 0.010(3)
C31 0.037(4) 0.047(4) 0.021(3) 0.013(3) 0.012(3) 0.011(3)
C32 0.026(3) 0.039(4) 0.020(3) 0.007(2) 0.012(2) 0.012(3)
C33 0.021(3) 0.033(3) 0.014(2) 0.003(2) 0.007(2) 0.008(2)
C34 0.031(3) 0.030(3) 0.034(3) 0.011(2) 0.014(3) 0.008(3)
C35 0.031(3) 0.030(3) 0.035(3) 0.001(2) 0.011(3) -0.002(3)
C36 0.023(3) 0.035(3) 0.027(3) 0.001(2) 0.008(3) 0.002(3)
C37 0.022(3) 0.030(3) 0.017(2) 0.003(2) 0.004(2) 0.006(2)
C38 0.029(3) 0.040(4) 0.037(4) 0.003(3) -0.003(3) -0.010(3)
C39 0.022(3) 0.050(4) 0.033(3) 0.007(3) -0.005(3) -0.006(3)
C40 0.017(3) 0.040(4) 0.023(3) 0.006(2) 0.007(2) 0.001(2)
C41 0.019(3) 0.029(3) 0.015(2) 0.004(2) 0.004(2) 0.002(2)
C42 0.021(3) 0.051(4) 0.030(3) 0.009(3) 0.004(3) 0.013(3)
C43 0.041(4) 0.039(4) 0.042(4) 0.008(3) 0.009(3) 0.017(3)
C44 0.040(4) 0.031(3) 0.035(3) -0.005(3) 0.002(3) 0.008(3)
C45 0.026(3) 0.031(3) 0.022(3) -0.001(2) 0.004(2) 0.006(2)
Cl2 0.146(3) 0.246(5) 0.0599(17) 0.064(2) 0.0450(19) 0.152(4)
Cl3 0.117(2) 0.104(2) 0.0518(14) 0.0027(15) -0.0094(15) 0.0615(19)
Cl4 0.0768(16) 0.0728(16) 0.0497(12) -0.0063(11) -0.0056(11) 0.0026(13)
C46 0.136(11) 0.144(11) 0.031(5) 0.016(6) 0.009(5) 0.116(10)

loop_
_atom_type_symbol
_atom_type_description
_atom_type_scat_dispersion_real
_atom_type_scat_dispersion_imag
_atom_type_scat_source
C C 0.0033 0.0016 'International Tables Vol C Tables 4.2.6.8 and 6.1.1.4'
H H 0.0000 0.0000 'International Tables Vol C Tables 4.2.6.8 and 6.1.1.4'
Cl Cl 0.1484 0.1585 'International Tables Vol C Tables 4.2.6.8 and 6.1.1.4'
Cu Cu 0.3201 1.2651 'International Tables Vol C Tables 4.2.6.8 and 6.1.1.4'
N N 0.0061 0.0033 'International Tables Vol C Tables 4.2.6.8 and 6.1.1.4'

loop_
_geom_angle_atom_site_label_1
_geom_angle_atom_site_label_2
_geom_angle_atom_site_label_3
_geom_angle
_geom_angle_site_symmetry_1
_geom_angle_site_symmetry_3
_geom_angle_publ_flag
C1 Cu1 Cl1 178.44(17) . . ?
C1 N1 C2 111.1(4) . . ?
C1 N1 C8 126.8(4) . . ?
C2 N1 C8 122.1(4) . . ?
C1 N2 C7 110.2(4) . . ?
C1 N2 C20 124.3(4) . . ?
C7 N2 C20 125.4(4) . . ?
N1 C1 N2 106.3(4) . . ?
N1 C1 Cu1 126.2(4) . . ?
N2 C1 Cu1 127.5(3) . . ?
C7 C2 N1 106.4(4) . . ?
C7 C2 C3 122.3(5) . . ?
N1 C2 C3 131.3(5) . . ?
C4 C3 C2 116.1(5) . . ?
C4 C3 H3 122.0 . . ?
C2 C3 H3 122.0 . . ?
C3 C4 C5 121.7(5) . . ?
C3 C4 H4 119.1 . . ?
C5 C4 H4 119.1 . . ?
C6 C5 C4 121.7(6) . . ?
C6 C5 H5 119.2 . . ?
C4 C5 H5 119.2 . . ?
C5 C6 C7 116.6(5) . . ?
C5 C6 H6 121.7 . . ?
C7 C6 H6 121.7 . . ?
C6 C7 C2 121.7(5) . . ?
C6 C7 N2 132.3(5) . . ?
C2 C7 N2 106.0(4) . . ?
C9 C8 C13 123.2(5) . . ?
C9 C8 N1 118.5(5) . . ?
C13 C8 N1 118.1(5) . . ?
C8 C9 C10 117.0(5) . . ?
C8 C9 C14 122.8(5) . . ?
C10 C9 C14 120.2(5) . . ?
C11 C10 C9 121.1(6) . . ?
C11 C10 H10 119.4 . . ?
C9 C10 H10 119.4 . . ?
C10 C11 C12 120.5(5) . . ?
C10 C11 H11 119.8 . . ?
C12 C11 H11 119.8 . . ?
C11 C12 C13 121.0(6) . . ?
C11 C12 H12 119.5 . . ?
C13 C12 H12 119.5 . . ?
C12 C13 C8 117.2(5) . . ?
C12 C13 C17 120.1(5) . . ?
C8 C13 C17 122.8(5) . . ?
C9 C14 C16 110.1(6) . . ?
C9 C14 C15 112.3(6) . . ?
C16 C14 C15 110.9(7) . . ?
C9 C14 H14 107.8 . . ?
C16 C14 H14 107.8 . . ?
C15 C14 H14 107.8 . . ?
C14 C15 H15A 109.5 . . ?
C14 C15 H15B 109.5 . . ?
H15A C15 H15B 109.5 . . ?
C14 C15 H15C 109.5 . . ?
H15A C15 H15C 109.5 . . ?
H15B C15 H15C 109.5 . . ?
C14 C16 H16A 109.5 . . ?
C14 C16 H16B 109.5 . . ?
H16A C16 H16B 109.5 . . ?
C14 C16 H16C 109.5 . . ?
H16A C16 H16C 109.5 . . ?
H16B C16 H16C 109.5 . . ?
C13 C17 C18 112.2(6) . . ?
C13 C17 C19 110.9(5) . . ?
C18 C17 C19 110.7(6) . . ?
C13 C17 H17 107.6 . . ?
C18 C17 H17 107.6 . . ?
C19 C17 H17 107.6 . . ?
C17 C18 H18A 109.5 . . ?
C17 C18 H18B 109.5 . . ?
H18A C18 H18B 109.5 . . ?
C17 C18 H18C 109.5 . . ?
H18A C18 H18C 109.5 . . ?
H18B C18 H18C 109.5 . . ?
C17 C19 H19A 109.5 . . ?
C17 C19 H19B 109.5 . . ?
H19A C19 H19B 109.5 . . ?
C17 C19 H19C 109.5 . . ?
H19A C19 H19C 109.5 . . ?
H19B C19 H19C 109.5 . . ?
C25 C20 C21 121.9(5) . . ?
C25 C20 N2 121.2(5) . . ?
C21 C20 N2 116.8(5) . . ?
C22 C21 C20 118.1(5) . . ?
C22 C21 H21 121.0 . . ?
C20 C21 H21 121.0 . . ?
C21 C22 C23 122.0(5) . . ?
C21 C22 H22 119.0 . . ?
C23 C22 H22 119.0 . . ?
C22 C23 C24 119.9(5) . . ?
C22 C23 C26 119.8(5) . . ?
C24 C23 C26 120.2(5) . . ?
C25 C24 C23 117.2(5) . . ?
C25 C24 C29 123.5(5) . . ?
C23 C24 C29 118.8(5) . . ?
C20 C25 C24 120.7(5) . . ?
C20 C25 H25 119.7 . . ?
C24 C25 H25 119.7 . . ?
C27 C26 C23 119.9(6) . . ?
C27 C26 H26 120.1 . . ?
C23 C26 H26 120.1 . . ?
C26 C27 C28 122.0(5) . . ?
C26 C27 H27 119.0 . . ?
C28 C27 H27 119.0 . . ?
C30 C28 C29 120.0(6) . . ?
C30 C28 C27 119.4(6) . . ?
C29 C28 C27 120.6(6) . . ?
C28 C29 C33 117.5(5) . . ?
C28 C29 C24 116.7(5) . . ?
C33 C29 C24 125.6(5) . . ?
C31 C30 C28 120.9(6) . . ?
C31 C30 H30 119.5 . . ?
C28 C30 H30 119.5 . . ?
C30 C31 C32 119.8(6) . . ?
C30 C31 H31 120.1 . . ?
C32 C31 H31 120.1 . . ?
C33 C32 C34 120.6(6) . . ?
C33 C32 C31 120.1(6) . . ?
C34 C32 C31 119.3(6) . . ?
C32 C33 C29 117.7(5) . . ?
C32 C33 C37 116.0(6) . . ?
C29 C33 C37 126.2(5) . . ?
C35 C34 C32 121.2(6) . . ?
C35 C34 H34 119.4 . . ?
C32 C34 H34 119.4 . . ?
C34 C35 C36 119.1(6) . . ?
C34 C35 H35 120.4 . . ?
C36 C35 H35 120.4 . . ?
C37 C36 C38 120.8(6) . . ?
C37 C36 C35 120.4(6) . . ?
C38 C36 C35 118.5(6) . . ?
C36 C37 C41 117.0(5) . . ?
C36 C37 C33 118.0(5) . . ?
C41 C37 C33 124.4(5) . . ?
C39 C38 C36 121.0(6) . . ?
C39 C38 H38 119.5 . . ?
C36 C38 H38 119.5 . . ?
C38 C39 C40 121.0(6) . . ?
C38 C39 H39 119.5 . . ?
C40 C39 H39 119.5 . . ?
C42 C40 C39 120.7(6) . . ?
C42 C40 C41 119.8(6) . . ?
C39 C40 C41 119.4(6) . . ?
C45 C41 C40 116.6(5) . . ?
C45 C41 C37 123.4(5) . . ?
C40 C41 C37 119.5(5) . . ?
C43 C42 C40 121.7(6) . . ?
C43 C42 H42 119.2 . . ?
C40 C42 H42 119.2 . . ?
C42 C43 C44 119.1(6) . . ?
C42 C43 H43 120.5 . . ?
C44 C43 H43 120.5 . . ?
C45 C44 C43 122.0(6) . . ?
C45 C44 H44 119.0 . . ?
C43 C44 H44 119.0 . . ?
C44 C45 C41 120.7(6) . . ?
C44 C45 H45 119.7 . . ?
C41 C45 H45 119.7 . . ?
Cl2 C46 Cl3 112.1(5) . . ?
Cl2 C46 Cl4 111.3(7) . . ?
Cl3 C46 Cl4 110.0(9) . . ?
Cl2 C46 H46 107.8 . . ?
Cl3 C46 H46 107.8 . . ?
Cl4 C46 H46 107.8 . . ?

loop_
_geom_bond_atom_site_label_1
_geom_bond_atom_site_label_2
_geom_bond_distance
_geom_bond_site_symmetry_2
_geom_bond_publ_flag
Cu1 C1 1.887(5) . ?
Cu1 Cl1 2.1110(15) . ?
N1 C1 1.352(6) . ?
N1 C2 1.390(7) . ?
N1 C8 1.452(6) . ?
N2 C1 1.360(6) . ?
N2 C7 1.407(6) . ?
N2 C20 1.434(6) . ?
C2 C7 1.388(7) . ?
C2 C3 1.393(7) . ?
C3 C4 1.381(8) . ?
C3 H3 0.9500 . ?
C4 C5 1.407(8) . ?
C4 H4 0.9500 . ?
C5 C6 1.384(8) . ?
C5 H5 0.9500 . ?
C6 C7 1.384(8) . ?
C6 H6 0.9500 . ?
C8 C9 1.397(8) . ?
C8 C13 1.406(8) . ?
C9 C10 1.402(8) . ?
C9 C14 1.516(9) . ?
C10 C11 1.380(10) . ?
C10 H10 0.9500 . ?
C11 C12 1.387(9) . ?
C11 H11 0.9500 . ?
C12 C13 1.393(8) . ?
C12 H12 0.9500 . ?
C13 C17 1.514(8) . ?
C14 C16 1.518(11) . ?
C14 C15 1.523(10) . ?
C14 H14 1.0000 . ?
C15 H15A 0.9800 . ?
C15 H15B 0.9800 . ?
C15 H15C 0.9800 . ?
C16 H16A 0.9800 . ?
C16 H16B 0.9800 . ?
C16 H16C 0.9800 . ?
C17 C18 1.517(9) . ?
C17 C19 1.556(10) . ?
C17 H17 1.0000 . ?
C18 H18A 0.9800 . ?
C18 H18B 0.9800 . ?
C18 H18C 0.9800 . ?
C19 H19A 0.9800 . ?
C19 H19B 0.9800 . ?
C19 H19C 0.9800 . ?
C20 C25 1.362(7) . ?
C20 C21 1.414(8) . ?
C21 C22 1.371(8) . ?
C21 H21 0.9500 . ?
C22 C23 1.397(8) . ?
C22 H22 0.9500 . ?
C23 C24 1.429(8) . ?
C23 C26 1.433(7) . ?
C24 C25 1.425(7) . ?
C24 C29 1.468(8) . ?
C25 H25 0.9500 . ?
C26 C27 1.335(10) . ?
C26 H26 0.9500 . ?
C27 C28 1.426(10) . ?
C27 H27 0.9500 . ?
C28 C30 1.417(10) . ?
C28 C29 1.419(8) . ?
C29 C33 1.450(9) . ?
C30 C31 1.354(11) . ?
C30 H30 0.9500 . ?
C31 C32 1.434(9) . ?
C31 H31 0.9500 . ?
C32 C33 1.403(8) . ?
C32 C34 1.419(10) . ?
C33 C37 1.461(8) . ?
C34 C35 1.344(10) . ?
C34 H34 0.9500 . ?
C35 C36 1.431(9) . ?
C35 H35 0.9500 . ?
C36 C37 1.411(9) . ?
C36 C38 1.428(9) . ?
C37 C41 1.455(8) . ?
C38 C39 1.352(10) . ?
C38 H38 0.9500 . ?
C39 C40 1.409(10) . ?
C39 H39 0.9500 . ?
C40 C42 1.402(9) . ?
C40 C41 1.442(8) . ?
C41 C45 1.414(8) . ?
C42 C43 1.349(11) . ?
C42 H42 0.9500 . ?
C43 C44 1.391(11) . ?
C43 H43 0.9500 . ?
C44 C45 1.372(9) . ?
C44 H44 0.9500 . ?
C45 H45 0.9500 . ?
Cl2 C46 1.741(10) . ?
Cl3 C46 1.758(9) . ?
Cl4 C46 1.759(15) . ?
C46 H46 1.0000 . ?

loop_
_geom_torsion_atom_site_label_1
_geom_torsion_atom_site_label_2
_geom_torsion_atom_site_label_3
_geom_torsion_atom_site_label_4
_geom_torsion
_geom_torsion_site_symmetry_1
_geom_torsion_site_symmetry_2
_geom_torsion_site_symmetry_3
_geom_torsion_site_symmetry_4
_geom_torsion_publ_flag
C2 N1 C1 N2 0.1(6) . . . . ?
C8 N1 C1 N2 179.5(5) . . . . ?
C2 N1 C1 Cu1 177.4(4) . . . . ?
C8 N1 C1 Cu1 -3.3(8) . . . . ?
C7 N2 C1 N1 0.5(6) . . . . ?
C20 N2 C1 N1 178.0(5) . . . . ?
C7 N2 C1 Cu1 -176.8(4) . . . . ?
C20 N2 C1 Cu1 0.8(8) . . . . ?
C1 N1 C2 C7 -0.6(6) . . . . ?
C8 N1 C2 C7 180.0(5) . . . . ?
C1 N1 C2 C3 -177.9(6) . . . . ?
C8 N1 C2 C3 2.7(9) . . . . ?
C7 C2 C3 C4 0.4(9) . . . . ?
N1 C2 C3 C4 177.4(6) . . . . ?
C2 C3 C4 C5 -0.5(10) . . . . ?
C3 C4 C5 C6 0.3(11) . . . . ?
C4 C5 C6 C7 0.0(9) . . . . ?
C5 C6 C7 C2 -0.1(9) . . . . ?
C5 C6 C7 N2 -178.3(6) . . . . ?
N1 C2 C7 C6 -177.7(5) . . . . ?
C3 C2 C7 C6 -0.1(9) . . . . ?
N1 C2 C7 N2 0.9(6) . . . . ?
C3 C2 C7 N2 178.5(5) . . . . ?
C1 N2 C7 C6 177.5(6) . . . . ?
C20 N2 C7 C6 0.0(9) . . . . ?
C1 N2 C7 C2 -0.8(6) . . . . ?
C20 N2 C7 C2 -178.4(5) . . . . ?
C1 N1 C8 C9 97.3(6) . . . . ?
C2 N1 C8 C9 -83.4(6) . . . . ?
C1 N1 C8 C13 -88.0(7) . . . . ?
C2 N1 C8 C13 91.3(6) . . . . ?
C13 C8 C9 C10 -0.5(8) . . . . ?
N1 C8 C9 C10 174.0(5) . . . . ?
C13 C8 C9 C14 179.9(6) . . . . ?
N1 C8 C9 C14 -5.7(8) . . . . ?
C8 C9 C10 C11 0.1(9) . . . . ?
C14 C9 C10 C11 179.8(6) . . . . ?
C9 C10 C11 C12 0.9(9) . . . . ?
C10 C11 C12 C13 -1.6(9) . . . . ?
C11 C12 C13 C8 1.3(9) . . . . ?
C11 C12 C13 C17 -179.1(6) . . . . ?
C9 C8 C13 C12 -0.2(8) . . . . ?
N1 C8 C13 C12 -174.7(5) . . . . ?
C9 C8 C13 C17 -179.9(6) . . . . ?
N1 C8 C13 C17 5.7(8) . . . . ?
C8 C9 C14 C16 -111.2(8) . . . . ?
C10 C9 C14 C16 69.1(8) . . . . ?
C8 C9 C14 C15 124.6(7) . . . . ?
C10 C9 C14 C15 -55.0(9) . . . . ?
C12 C13 C17 C18 54.2(8) . . . . ?
C8 C13 C17 C18 -126.1(7) . . . . ?
C12 C13 C17 C19 -70.1(8) . . . . ?
C8 C13 C17 C19 109.5(7) . . . . ?
C1 N2 C20 C25 130.6(6) . . . . ?
C7 N2 C20 C25 -52.1(8) . . . . ?
C1 N2 C20 C21 -48.1(7) . . . . ?
C7 N2 C20 C21 129.1(5) . . . . ?
C25 C20 C21 C22 -2.9(8) . . . . ?
N2 C20 C21 C22 175.8(5) . . . . ?
C20 C21 C22 C23 -0.2(9) . . . . ?
C21 C22 C23 C24 4.1(9) . . . . ?
C21 C22 C23 C26 -172.1(6) . . . . ?
C22 C23 C24 C25 -4.8(8) . . . . ?
C26 C23 C24 C25 171.4(5) . . . . ?
C22 C23 C24 C29 -177.8(5) . . . . ?
C26 C23 C24 C29 -1.6(8) . . . . ?
C21 C20 C25 C24 2.0(8) . . . . ?
N2 C20 C25 C24 -176.6(5) . . . . ?
C23 C24 C25 C20 1.8(7) . . . . ?
C29 C24 C25 C20 174.5(5) . . . . ?
C22 C23 C26 C27 168.3(6) . . . . ?
C24 C23 C26 C27 -7.9(9) . . . . ?
C23 C26 C27 C28 6.3(10) . . . . ?
C26 C27 C28 C30 -171.5(6) . . . . ?
C26 C27 C28 C29 5.1(10) . . . . ?
C30 C28 C29 C33 -12.2(8) . . . . ?
C27 C28 C29 C33 171.2(5) . . . . ?
C30 C28 C29 C24 162.5(6) . . . . ?
C27 C28 C29 C24 -14.1(8) . . . . ?
C25 C24 C29 C28 -160.3(5) . . . . ?
C23 C24 C29 C28 12.2(7) . . . . ?
C25 C24 C29 C33 13.9(8) . . . . ?
C23 C24 C29 C33 -173.6(5) . . . . ?
C29 C28 C30 C31 -4.7(10) . . . . ?
C27 C28 C30 C31 172.0(6) . . . . ?
C28 C30 C31 C32 10.5(10) . . . . ?
C30 C31 C32 C33 1.1(9) . . . . ?
C30 C31 C32 C34 -179.1(6) . . . . ?
C34 C32 C33 C29 162.4(5) . . . . ?
C31 C32 C33 C29 -17.8(8) . . . . ?
C34 C32 C33 C37 -20.3(8) . . . . ?
C31 C32 C33 C37 159.5(5) . . . . ?
C28 C29 C33 C32 23.1(8) . . . . ?
C24 C29 C33 C32 -151.1(5) . . . . ?
C28 C29 C33 C37 -154.0(6) . . . . ?
C24 C29 C33 C37 31.8(8) . . . . ?
C33 C32 C34 C35 2.9(9) . . . . ?
C31 C32 C34 C35 -176.9(6) . . . . ?
C32 C34 C35 C36 11.4(9) . . . . ?
C34 C35 C36 C37 -7.4(9) . . . . ?
C34 C35 C36 C38 166.8(6) . . . . ?
C38 C36 C37 C41 -13.3(8) . . . . ?
C35 C36 C37 C41 160.7(5) . . . . ?
C38 C36 C37 C33 175.6(5) . . . . ?
C35 C36 C37 C33 -10.3(8) . . . . ?
C32 C33 C37 C36 23.5(7) . . . . ?
C29 C33 C37 C36 -159.3(5) . . . . ?
C32 C33 C37 C41 -146.7(6) . . . . ?
C29 C33 C37 C41 30.4(8) . . . . ?
C37 C36 C38 C39 7.8(10) . . . . ?
C35 C36 C38 C39 -166.4(6) . . . . ?
C36 C38 C39 C40 2.5(10) . . . . ?
C38 C39 C40 C42 170.6(6) . . . . ?
C38 C39 C40 C41 -6.4(9) . . . . ?
C42 C40 C41 C45 -4.3(8) . . . . ?
C39 C40 C41 C45 172.7(5) . . . . ?
C42 C40 C41 C37 -176.8(5) . . . . ?
C39 C40 C41 C37 0.3(8) . . . . ?
C36 C37 C41 C45 -162.6(5) . . . . ?
C33 C37 C41 C45 7.8(8) . . . . ?
C36 C37 C41 C40 9.3(8) . . . . ?
C33 C37 C41 C40 179.7(5) . . . . ?
C39 C40 C42 C43 -174.2(6) . . . . ?
C41 C40 C42 C43 2.8(9) . . . . ?
C40 C42 C43 C44 0.8(10) . . . . ?
C42 C43 C44 C45 -2.8(11) . . . . ?
C43 C44 C45 C41 1.1(10) . . . . ?
C40 C41 C45 C44 2.5(8) . . . . ?
C37 C41 C45 C44 174.6(6) . . . . ?
